data_7016192
loop_
_publ_author_name
'Bowmaker, Graham A.'
Effendy,
'Hanna, John V.'
'Healy, Peter C.'
'King, Scott P.'
'Pettinari, Claudio'
'Skelton, Brian W.'
'White, Allan H.'

_publ_section_title
;
 Solution and mechanochemical syntheses, and spectroscopic and
 structural studies in the silver(i) (bi-)carbonate: triphenylphosphine
 system.
;
_journal_issue 27
_journal_name_full 'Dalton transactions (Cambridge, England : 2003)'
_journal_page_first 7210
_journal_page_last 7218
_journal_paper_doi 10.1039/c1dt10416k
_journal_volume 40
_journal_year 2011
_chemical_formula_moiety 'C73 H60 Ag2 O3 P4,2(H2 O)'
_chemical_formula_sum 'C73 H64 Ag2 O5 P4'
_chemical_formula_weight 1360.86
_chemical_name_systematic
;
?
;
_space_group_IT_number 2
_symmetry_cell_setting triclinic
_symmetry_space_group_name_Hall '-P 1'
_symmetry_space_group_name_H-M 'P -1'
_atom_sites_solution_hydrogens geom
_atom_sites_solution_primary direct
_atom_sites_solution_secondary difmap
_audit_creation_date 2010-06-15T08:55:44-00:00
_audit_creation_method 'WinGX routine CIF_UPDATE'
_cell_angle_alpha 88.890(4)
_cell_angle_beta 82.094(3)
_cell_angle_gamma 62.430(4)
_cell_formula_units_Z 2
_cell_length_a 12.1730(3)
_cell_length_b 13.1340(6)
_cell_length_c 21.6602(10)
_cell_measurement_reflns_used 13107
_cell_measurement_temperature 100(2)
_cell_measurement_theta_max 29.2591
_cell_measurement_theta_min 3.488
_cell_volume 3036.7(2)
_computing_cell_refinement
;
CrysAlis RED, Oxford Diffraction Ltd.,
Version 1.171.32.29 (release 10-06-2008 CrysAlis171 .NET)
(compiled Jun 10 2008,16:49:55)
;
_computing_data_collection
;
CrysAlis CCD, Oxford Diffraction Ltd.,
Version 1.171.32.29 (release 10-06-2008 CrysAlis171 .NET)
(compiled Jun 10 2008,16:49:55)
;
_computing_data_reduction
;
CrysAlis RED, Oxford Diffraction Ltd.,
Version 1.171.32.29 (release 10-06-2008 CrysAlis171 .NET)
(compiled Jun 10 2008,16:49:55)
;
_computing_molecular_graphics 'OrtepII (Johnson, C. K. (1976)'
_computing_publication_material 'WinGX Farrugia, L. J. (1999)'
_computing_structure_refinement 'SHELXL-97 (Sheldrick, 2008)'
_diffrn_ambient_temperature 100(2)
_diffrn_detector_area_resol_mean 10.4738
_diffrn_measured_fraction_theta_full 0.987
_diffrn_measured_fraction_theta_max 0.868
_diffrn_measurement_device_type 'Oxford Diffraction Gemini, Ruby ultra'
_diffrn_measurement_method '\w scans'
_diffrn_orient_matrix_UB_11 -0.0048029637
_diffrn_orient_matrix_UB_12 0.0214397698
_diffrn_orient_matrix_UB_13 0.022272158
_diffrn_orient_matrix_UB_21 0.0034805832
_diffrn_orient_matrix_UB_22 0.0248370354
_diffrn_orient_matrix_UB_23 -0.0205636991
_diffrn_orient_matrix_UB_31 -0.0584785913
_diffrn_orient_matrix_UB_32 0.0042629455
_diffrn_orient_matrix_UB_33 -0.0032507129
_diffrn_radiation_monochromator graphite
_diffrn_radiation_type MoK\a
_diffrn_radiation_wavelength 0.71073
_diffrn_reflns_av_R_equivalents 0.083
_diffrn_reflns_av_unetI/netI 0.1399
_diffrn_reflns_limit_h_max 16
_diffrn_reflns_limit_h_min -16
_diffrn_reflns_limit_k_max 17
_diffrn_reflns_limit_k_min -18
_diffrn_reflns_limit_l_max 28
_diffrn_reflns_limit_l_min -28
_diffrn_reflns_number 28935
_diffrn_reflns_theta_full 27
_diffrn_reflns_theta_max 29.43
_diffrn_reflns_theta_min 3.58
_exptl_absorpt_coefficient_mu 0.804
_exptl_absorpt_correction_T_max 0.965
_exptl_absorpt_correction_T_min 0.908
_exptl_absorpt_correction_type analytical
_exptl_absorpt_process_details
;
CrysAlisPro, Oxford Diffraction Ltd.,
Version 1.171.33.52 (release 06-11-2009 CrysAlis171 .NET)
(compiled Nov 6 2009,16:24:50)
Analytical numeric absorption correction using a multifaceted crystal
model based on expressions derived by R.C. Clark & J.S.
(Clark, R. C. & Reid, J. S. (1995). Acta Cryst. A51, 887-897)
;
_exptl_crystal_density_diffrn 1.488
_exptl_crystal_density_method 'not measured'
_exptl_crystal_F_000 1392
_exptl_crystal_size_max 0.1711
_exptl_crystal_size_mid 0.108
_exptl_crystal_size_min 0.0601
_refine_diff_density_max 2.419
_refine_diff_density_min -1.244
_refine_diff_density_rms 0.155
_refine_ls_extinction_method none
_refine_ls_goodness_of_fit_ref 0.931
_refine_ls_hydrogen_treatment constr
_refine_ls_matrix_type full
_refine_ls_number_parameters 757
_refine_ls_number_reflns 12361
_refine_ls_number_restraints 37
_refine_ls_restrained_S_all 0.936
_refine_ls_R_factor_all 0.1073
_refine_ls_R_factor_gt 0.0637
_refine_ls_shift/su_max 0.003
_refine_ls_shift/su_mean 0
_refine_ls_structure_factor_coef Fsqd
_refine_ls_weighting_details 'calc w=1/[\s^2^(Fo^2^)+(0.0750P)^2^] where P=(Fo^2^+2Fc^2^)/3'
_refine_ls_weighting_scheme calc
_refine_ls_wR_factor_gt 0.139
_refine_ls_wR_factor_ref 0.1579
_reflns_number_gt 8081
_reflns_number_total 12361
_reflns_threshold_expression I>2\s(I)
_cod_data_source_file c1dt10416k.txt
_cod_data_source_block gb1038
_cod_original_sg_symbol_Hall -p_1
_cod_database_code 7016192

loop_
_symmetry_equiv_pos_as_xyz
'x, y, z'
'-x, -y, -z'

loop_
_atom_site_label
_atom_site_type_symbol
_atom_site_fract_x
_atom_site_fract_y
_atom_site_fract_z
_atom_site_U_iso_or_equiv
_atom_site_adp_type
_atom_site_occupancy
_atom_site_symmetry_multiplicity
_atom_site_calc_flag
_atom_site_refinement_flags
_atom_site_disorder_assembly
_atom_site_disorder_group
Ag1 Ag 0.85117(4) 0.64516(4) 0.850765(19) 0.02184(11) Uani 1 1 d . . .
Ag2 Ag 0.99585(4) 0.66130(3) 0.648531(18) 0.01640(10) Uani 1 1 d . . .
P1 P 0.70135(13) 0.58330(12) 0.90049(7) 0.0194(3) Uani 1 1 d . . .
C111 C 0.7104(6) 0.4518(5) 0.8701(3) 0.0265(13) Uani 1 1 d U . .
C112 C 0.7259(7) 0.4375(6) 0.8067(3) 0.0453(15) Uani 1 1 d U . .
H112 H 0.7378 0.4925 0.7815 0.054 Uiso 1 1 calc R . .
C113 C 0.7246(8) 0.3404(6) 0.7771(4) 0.0535(16) Uani 1 1 d U . .
H113 H 0.7294 0.3335 0.7332 0.064 Uiso 1 1 calc R . .
C114 C 0.7163(7) 0.2589(6) 0.8149(3) 0.0440(16) Uani 1 1 d U . .
H114 H 0.7186 0.1925 0.7968 0.053 Uiso 1 1 calc R . .
C115 C 0.7048(5) 0.2716(5) 0.8781(3) 0.0309(15) Uani 1 1 d . . .
H115 H 0.6985 0.2143 0.9036 0.037 Uiso 1 1 calc R . .
C116 C 0.7021(5) 0.3676(5) 0.9059(3) 0.0246(13) Uani 1 1 d . . .
H116 H 0.6945 0.3748 0.95 0.03 Uiso 1 1 calc R . .
C121 C 0.7184(5) 0.5555(5) 0.9813(3) 0.0198(12) Uani 1 1 d . . .
C122 C 0.8411(5) 0.4972(5) 0.9983(3) 0.0265(14) Uani 1 1 d . . .
H122 H 0.9117 0.4704 0.9666 0.032 Uiso 1 1 calc R . .
C123 C 0.8594(6) 0.4789(5) 1.0594(3) 0.0334(16) Uani 1 1 d . . .
H123 H 0.9421 0.4375 1.0692 0.04 Uiso 1 1 calc R . .
C124 C 0.7603(6) 0.5194(5) 1.1066(3) 0.0276(14) Uani 1 1 d . . .
H124 H 0.7733 0.5092 1.149 0.033 Uiso 1 1 calc R . .
C125 C 0.6388(6) 0.5765(5) 1.0908(3) 0.0267(14) Uani 1 1 d . . .
H125 H 0.5689 0.6026 1.123 0.032 Uiso 1 1 calc R . .
C126 C 0.6193(5) 0.5950(5) 1.0304(3) 0.0231(13) Uani 1 1 d . . .
H126 H 0.5359 0.6359 1.0213 0.028 Uiso 1 1 calc R . .
C131 C 0.5381(5) 0.6888(5) 0.9031(2) 0.0177(11) Uani 1 1 d . . .
C132 C 0.4408(5) 0.6595(5) 0.9084(3) 0.0313(15) Uani 1 1 d . . .
H132 H 0.4595 0.5809 0.9103 0.038 Uiso 1 1 calc R . .
C133 C 0.3184(5) 0.7424(5) 0.9111(3) 0.0314(15) Uani 1 1 d . . .
H133 H 0.2532 0.7212 0.9147 0.038 Uiso 1 1 calc R . .
C134 C 0.2904(5) 0.8577(5) 0.9085(3) 0.0261(13) Uani 1 1 d . . .
H134 H 0.2057 0.9156 0.9119 0.031 Uiso 1 1 calc R . .
C135 C 0.3852(5) 0.8877(5) 0.9011(2) 0.0216(12) Uani 1 1 d . . .
H135 H 0.3663 0.9661 0.8974 0.026 Uiso 1 1 calc R . .
C136 C 0.5093(5) 0.8035(5) 0.8991(2) 0.0217(12) Uani 1 1 d . . .
H136 H 0.5743 0.825 0.895 0.026 Uiso 1 1 calc R . .
P2 P 0.86638(13) 0.81303(12) 0.88388(7) 0.0201(3) Uani 1 1 d . . .
C211 C 0.9037(5) 0.8149(5) 0.9616(3) 0.0210(12) Uani 1 1 d . . .
C212 C 0.8516(5) 0.7697(5) 1.0087(3) 0.0258(13) Uani 1 1 d . . .
H212 H 0.7979 0.7402 0.9986 0.031 Uiso 1 1 calc R . .
C213 C 0.8750(6) 0.7662(5) 1.0688(3) 0.0328(15) Uani 1 1 d . . .
H213 H 0.8356 0.7378 1.1004 0.039 Uiso 1 1 calc R . .
C214 C 0.9574(6) 0.8048(5) 1.0827(3) 0.0329(15) Uani 1 1 d . . .
H214 H 0.9768 0.801 1.124 0.04 Uiso 1 1 calc R . .
C215 C 1.0121(6) 0.8495(6) 1.0363(3) 0.0351(15) Uani 1 1 d . . .
H215 H 1.0682 0.8765 1.0461 0.042 Uiso 1 1 calc R . .
C216 C 0.9846(5) 0.8543(5) 0.9771(3) 0.0260(13) Uani 1 1 d . . .
H216 H 1.0217 0.8853 0.9459 0.031 Uiso 1 1 calc R . .
C221 C 0.7196(5) 0.9451(5) 0.8830(3) 0.0199(12) Uani 1 1 d . . .
C222 C 0.6478(5) 1.0092(5) 0.9388(2) 0.0230(12) Uani 1 1 d . . .
H222 H 0.6799 0.9903 0.9773 0.028 Uiso 1 1 calc R . .
C223 C 0.5293(6) 1.1002(5) 0.9364(3) 0.0292(14) Uani 1 1 d . . .
H223 H 0.4786 1.1413 0.9739 0.035 Uiso 1 1 calc R . .
C224 C 0.4848(6) 1.1314(5) 0.8808(3) 0.0271(14) Uani 1 1 d . . .
H224 H 0.4047 1.1953 0.8797 0.033 Uiso 1 1 calc R . .
C225 C 0.5568(6) 1.0694(5) 0.8255(3) 0.0284(14) Uani 1 1 d . . .
H225 H 0.5262 1.0917 0.7868 0.034 Uiso 1 1 calc R . .
C226 C 0.6714(5) 0.9767(5) 0.8273(3) 0.0254(13) Uani 1 1 d . . .
H226 H 0.7188 0.9334 0.7897 0.031 Uiso 1 1 calc R . .
C231 C 0.9838(5) 0.8385(5) 0.8333(3) 0.0239(13) Uani 1 1 d . . .
C232 C 0.9808(6) 0.9448(6) 0.8301(3) 0.0293(14) Uani 1 1 d . . .
H232 H 0.914 1.0099 0.8532 0.035 Uiso 1 1 calc R . .
C233 C 1.0780(7) 0.9554(7) 0.7922(3) 0.047(2) Uani 1 1 d . . .
H233 H 1.0786 1.0275 0.7902 0.057 Uiso 1 1 calc R . .
C234 C 1.1731(7) 0.8600(8) 0.7577(3) 0.048(2) Uani 1 1 d . . .
H234 H 1.2377 0.8675 0.7313 0.058 Uiso 1 1 calc R . .
C235 C 1.1751(6) 0.7562(7) 0.7613(3) 0.0420(18) Uani 1 1 d . . .
H235 H 1.2416 0.6912 0.7381 0.05 Uiso 1 1 calc R . .
C236 C 1.0797(5) 0.7444(6) 0.7991(3) 0.0287(14) Uani 1 1 d . . .
H236 H 1.0808 0.6716 0.8012 0.034 Uiso 1 1 calc R . .
P3 P 1.21170(12) 0.58677(12) 0.59819(6) 0.0167(3) Uani 1 1 d . . .
C311 C 1.3343(5) 0.4573(5) 0.6242(3) 0.0191(12) Uani 1 1 d . . .
C312 C 1.4343(5) 0.3780(5) 0.5841(3) 0.0206(12) Uani 1 1 d . . .
H312 H 1.4378 0.3873 0.5403 0.025 Uiso 1 1 calc R . .
C313 C 1.5306(5) 0.2840(5) 0.6073(3) 0.0260(14) Uani 1 1 d . . .
H313 H 1.5991 0.2294 0.5793 0.031 Uiso 1 1 calc R . .
C314 C 1.5265(6) 0.2704(5) 0.6700(3) 0.0306(15) Uani 1 1 d . . .
H314 H 1.5941 0.2086 0.6859 0.037 Uiso 1 1 calc R . .
C315 C 1.4250(7) 0.3459(6) 0.7099(3) 0.052(2) Uani 1 1 d . . .
H315 H 1.4204 0.3348 0.7534 0.062 Uiso 1 1 calc R . .
C316 C 1.3287(6) 0.4386(6) 0.6873(3) 0.0395(17) Uani 1 1 d . . .
H316 H 1.2579 0.4899 0.7154 0.047 Uiso 1 1 calc R . .
C321 C 1.2215(4) 0.5527(4) 0.5165(2) 0.0150(11) Uani 1 1 d . . .
C322 C 1.2793(5) 0.5901(5) 0.4676(3) 0.0209(12) Uani 1 1 d . . .
H322 H 1.3216 0.6318 0.477 0.025 Uiso 1 1 calc R . .
C323 C 1.2766(5) 0.5682(5) 0.4063(3) 0.0235(13) Uani 1 1 d . . .
H323 H 1.3161 0.5955 0.3741 0.028 Uiso 1 1 calc R . .
C324 C 1.2165(5) 0.5063(5) 0.3909(3) 0.0224(12) Uani 1 1 d . . .
H324 H 1.2143 0.4915 0.3484 0.027 Uiso 1 1 calc R . .
C325 C 1.1602(5) 0.4667(5) 0.4380(3) 0.0270(14) Uani 1 1 d . . .
H325 H 1.1197 0.4237 0.428 0.032 Uiso 1 1 calc R . .
C326 C 1.1623(5) 0.4891(5) 0.4994(3) 0.0237(13) Uani 1 1 d . . .
H326 H 1.123 0.461 0.5312 0.028 Uiso 1 1 calc R . .
C331 C 1.2727(5) 0.6900(5) 0.5961(2) 0.0164(11) Uani 1 1 d . . .
C332 C 1.1915(5) 0.8062(5) 0.5964(2) 0.0176(11) Uani 1 1 d . . .
H332 H 1.1042 0.8306 0.5992 0.021 Uiso 1 1 calc R . .
C333 C 1.2329(5) 0.8874(5) 0.5926(2) 0.0189(12) Uani 1 1 d . . .
H333 H 1.1748 0.9667 0.5926 0.023 Uiso 1 1 calc R . .
C334 C 1.3592(5) 0.8535(5) 0.5888(2) 0.0218(12) Uani 1 1 d . . .
H334 H 1.3884 0.9094 0.5855 0.026 Uiso 1 1 calc R . .
C335 C 1.4427(5) 0.7392(5) 0.5900(3) 0.0273(14) Uani 1 1 d . . .
H335 H 1.5295 0.7163 0.5882 0.033 Uiso 1 1 calc R . .
C336 C 1.4011(5) 0.6568(5) 0.5937(3) 0.0241(13) Uani 1 1 d . . .
H336 H 1.4594 0.5778 0.5947 0.029 Uiso 1 1 calc R . .
P4 P 0.81796(12) 0.82730(11) 0.61373(6) 0.0154(3) Uani 1 1 d . . .
C411 C 0.6672(5) 0.8720(5) 0.6617(2) 0.0186(12) Uani 1 1 d . . .
C412 C 0.6516(5) 0.7909(5) 0.7004(2) 0.0208(12) Uani 1 1 d . . .
H412 H 0.7187 0.7159 0.7023 0.025 Uiso 1 1 calc R . .
C413 C 0.5349(5) 0.8241(6) 0.7360(3) 0.0272(14) Uani 1 1 d . . .
H413 H 0.5221 0.7708 0.7624 0.033 Uiso 1 1 calc R . .
C414 C 0.4376(6) 0.9331(6) 0.7335(3) 0.0323(15) Uani 1 1 d . . .
H414 H 0.359 0.9542 0.7584 0.039 Uiso 1 1 calc R . .
C415 C 0.4535(5) 1.0122(5) 0.6950(2) 0.0243(13) Uani 1 1 d . . .
H415 H 0.3859 1.0869 0.6932 0.029 Uiso 1 1 calc R . .
C416 C 0.5684(5) 0.9816(5) 0.6594(2) 0.0172(11) Uani 1 1 d . . .
H416 H 0.5799 1.0358 0.6332 0.021 Uiso 1 1 calc R . .
C421 C 0.8428(4) 0.9537(4) 0.6148(2) 0.0156(11) Uani 1 1 d . . .
C422 C 0.8730(5) 0.9836(5) 0.6687(3) 0.0216(12) Uani 1 1 d . . .
H422 H 0.8751 0.9404 0.7046 0.026 Uiso 1 1 calc R . .
C423 C 0.9001(5) 1.0742(5) 0.6718(3) 0.0252(13) Uani 1 1 d . . .
H423 H 0.9195 1.0939 0.7094 0.03 Uiso 1 1 calc R . .
C424 C 0.8986(5) 1.1358(5) 0.6190(3) 0.0248(13) Uani 1 1 d . . .
H424 H 0.9168 1.1986 0.6206 0.03 Uiso 1 1 calc R . .
C425 C 0.8708(5) 1.1073(5) 0.5640(3) 0.0258(13) Uani 1 1 d . . .
H425 H 0.8713 1.1494 0.5279 0.031 Uiso 1 1 calc R . .
C426 C 0.8422(5) 1.0170(5) 0.5619(2) 0.0183(11) Uani 1 1 d . . .
H426 H 0.8222 0.9979 0.5244 0.022 Uiso 1 1 calc R . .
C431 C 0.7888(5) 0.8157(4) 0.5346(2) 0.0145(11) Uani 1 1 d . . .
C432 C 0.6714(5) 0.8510(5) 0.5188(3) 0.0211(12) Uani 1 1 d . . .
H432 H 0.5998 0.888 0.5496 0.025 Uiso 1 1 calc R . .
C433 C 0.6560(6) 0.8334(5) 0.4582(3) 0.0251(13) Uani 1 1 d . . .
H433 H 0.5742 0.8598 0.4477 0.03 Uiso 1 1 calc R . .
C434 C 0.7595(5) 0.7774(5) 0.4132(3) 0.0239(13) Uani 1 1 d . . .
H434 H 0.7488 0.764 0.372 0.029 Uiso 1 1 calc R . .
C435 C 0.8788(5) 0.7409(5) 0.4281(3) 0.0238(13) Uani 1 1 d . . .
H435 H 0.9501 0.703 0.3971 0.029 Uiso 1 1 calc R . .
C436 C 0.8933(5) 0.7601(5) 0.4880(2) 0.0190(12) Uani 1 1 d . . .
H436 H 0.9751 0.7354 0.4981 0.023 Uiso 1 1 calc R . .
C1 C 0.9973(6) 0.5052(6) 0.7441(3) 0.0351(14) Uani 1 1 d U . .
O1 O 0.9217(3) 0.6146(4) 0.73863(19) 0.0427(13) Uani 1 1 d U . .
O2 O 1.0172(4) 0.4741(4) 0.79940(18) 0.0303(10) Uani 1 1 d U . .
O3 O 1.0439(5) 0.4387(5) 0.6977(2) 0.0626(16) Uani 1 1 d DU . .
O4 O 1.2330(5) 0.2753(5) 0.7931(2) 0.0626(16) Uani 1 1 d . . .
O5 O 1.0718(8) 0.2152(8) 0.7308(4) 0.075(3) Uiso 0.730(14) 1 d P . .
O6 O 0.9602(19) 0.2941(16) 0.7147(9) 0.057(7) Uiso 0.270(14) 1 d PD . .

loop_
_atom_site_aniso_label
_atom_site_aniso_U_11
_atom_site_aniso_U_22
_atom_site_aniso_U_33
_atom_site_aniso_U_23
_atom_site_aniso_U_13
_atom_site_aniso_U_12
Ag1 0.0196(2) 0.0223(2) 0.0279(3) 0.00345(19) -0.00396(17) -0.01334(19)
Ag2 0.0155(2) 0.0179(2) 0.0165(2) 0.00122(17) -0.00225(15) -0.00831(17)
P1 0.0172(7) 0.0194(7) 0.0247(8) 0.0016(6) -0.0027(6) -0.0112(6)
C111 0.036(3) 0.026(3) 0.030(3) 0.004(2) -0.008(2) -0.023(3)
C112 0.078(4) 0.032(3) 0.038(3) 0.006(2) -0.020(3) -0.032(3)
C113 0.088(4) 0.039(3) 0.042(3) 0.004(3) -0.021(3) -0.033(3)
C114 0.065(4) 0.035(3) 0.049(4) 0.006(3) -0.016(3) -0.036(3)
C115 0.018(3) 0.021(3) 0.053(5) 0.004(3) 0.002(3) -0.010(3)
C116 0.016(3) 0.025(3) 0.031(3) 0.002(3) 0.002(2) -0.009(3)
C121 0.019(3) 0.017(3) 0.026(3) 0.001(2) -0.005(2) -0.011(2)
C122 0.020(3) 0.032(3) 0.026(4) 0.002(3) -0.002(2) -0.011(3)
C123 0.023(3) 0.030(4) 0.046(4) 0.015(3) -0.010(3) -0.010(3)
C124 0.034(3) 0.032(3) 0.025(3) 0.009(3) -0.019(3) -0.019(3)
C125 0.029(3) 0.027(3) 0.025(3) 0.001(3) 0.002(3) -0.014(3)
C126 0.014(3) 0.017(3) 0.036(4) 0.006(2) -0.005(2) -0.006(2)
C131 0.021(3) 0.025(3) 0.011(3) 0.002(2) -0.005(2) -0.013(2)
C132 0.024(3) 0.025(3) 0.052(4) 0.007(3) -0.011(3) -0.016(3)
C133 0.022(3) 0.033(4) 0.047(4) 0.011(3) -0.020(3) -0.016(3)
C134 0.020(3) 0.031(3) 0.023(3) 0.002(3) -0.010(2) -0.006(3)
C135 0.034(3) 0.021(3) 0.011(3) 0.002(2) -0.003(2) -0.013(3)
C136 0.024(3) 0.027(3) 0.021(3) 0.000(2) -0.004(2) -0.017(3)
P2 0.0184(7) 0.0215(7) 0.0223(8) 0.0034(6) -0.0028(6) -0.0111(6)
C211 0.013(3) 0.021(3) 0.024(3) 0.005(2) -0.004(2) -0.005(2)
C212 0.023(3) 0.027(3) 0.027(3) 0.006(3) -0.004(2) -0.012(3)
C213 0.025(3) 0.032(4) 0.034(4) 0.013(3) -0.003(3) -0.007(3)
C214 0.038(4) 0.032(4) 0.023(3) -0.002(3) -0.011(3) -0.009(3)
C215 0.033(4) 0.031(4) 0.046(4) 0.004(3) -0.015(3) -0.016(3)
C216 0.019(3) 0.021(3) 0.036(4) 0.003(3) -0.006(2) -0.007(2)
C221 0.018(3) 0.016(3) 0.029(3) 0.003(2) 0.000(2) -0.012(2)
C222 0.035(3) 0.028(3) 0.013(3) 0.002(2) -0.011(2) -0.019(3)
C223 0.026(3) 0.024(3) 0.038(4) 0.000(3) -0.003(3) -0.012(3)
C224 0.024(3) 0.018(3) 0.043(4) -0.001(3) -0.008(3) -0.013(3)
C225 0.037(4) 0.032(3) 0.029(4) 0.009(3) -0.019(3) -0.024(3)
C226 0.029(3) 0.017(3) 0.034(4) -0.002(2) -0.005(3) -0.013(3)
C231 0.021(3) 0.040(4) 0.021(3) 0.013(3) -0.009(2) -0.021(3)
C232 0.033(3) 0.039(4) 0.030(3) 0.016(3) -0.023(3) -0.024(3)
C233 0.069(5) 0.067(5) 0.044(5) 0.035(4) -0.034(4) -0.059(5)
C234 0.051(5) 0.102(7) 0.020(4) 0.009(4) -0.008(3) -0.058(5)
C235 0.044(4) 0.082(6) 0.018(3) -0.007(3) 0.004(3) -0.047(4)
C236 0.028(3) 0.049(4) 0.018(3) 0.005(3) -0.007(2) -0.024(3)
P3 0.0146(7) 0.0169(7) 0.0172(8) 0.0018(5) -0.0021(5) -0.0063(6)
C311 0.013(3) 0.018(3) 0.029(3) 0.002(2) -0.005(2) -0.008(2)
C312 0.019(3) 0.018(3) 0.027(3) 0.004(2) -0.007(2) -0.010(2)
C313 0.021(3) 0.013(3) 0.043(4) 0.001(3) -0.002(3) -0.007(2)
C314 0.029(3) 0.021(3) 0.047(4) 0.007(3) -0.020(3) -0.012(3)
C315 0.058(5) 0.046(5) 0.030(4) 0.008(3) -0.022(3) -0.003(4)
C316 0.037(4) 0.033(4) 0.024(4) -0.004(3) -0.010(3) 0.006(3)
C321 0.011(2) 0.010(2) 0.018(3) 0.002(2) -0.001(2) 0.000(2)
C322 0.012(3) 0.017(3) 0.031(3) 0.002(2) 0.000(2) -0.006(2)
C323 0.022(3) 0.019(3) 0.022(3) 0.000(2) 0.007(2) -0.006(2)
C324 0.026(3) 0.021(3) 0.018(3) -0.005(2) -0.011(2) -0.008(3)
C325 0.028(3) 0.020(3) 0.035(4) -0.002(3) -0.004(3) -0.014(3)
C326 0.025(3) 0.022(3) 0.025(3) 0.000(2) -0.003(2) -0.011(3)
C331 0.020(3) 0.023(3) 0.009(3) 0.002(2) -0.005(2) -0.013(2)
C332 0.017(3) 0.023(3) 0.014(3) 0.002(2) -0.004(2) -0.010(2)
C333 0.028(3) 0.020(3) 0.008(3) 0.005(2) -0.005(2) -0.010(2)
C334 0.029(3) 0.027(3) 0.017(3) -0.002(2) -0.006(2) -0.018(3)
C335 0.018(3) 0.029(3) 0.037(4) -0.004(3) -0.004(2) -0.013(3)
C336 0.015(3) 0.013(3) 0.038(4) 0.000(2) -0.003(2) -0.001(2)
P4 0.0149(7) 0.0166(7) 0.0169(8) 0.0011(5) -0.0025(5) -0.0091(6)
C411 0.018(3) 0.026(3) 0.017(3) -0.002(2) -0.001(2) -0.014(2)
C412 0.022(3) 0.029(3) 0.018(3) 0.003(2) -0.009(2) -0.015(3)
C413 0.034(3) 0.043(4) 0.021(3) 0.004(3) -0.003(3) -0.031(3)
C414 0.025(3) 0.055(4) 0.026(3) -0.010(3) 0.004(3) -0.028(3)
C415 0.015(3) 0.041(4) 0.019(3) -0.007(3) -0.005(2) -0.014(3)
C416 0.014(3) 0.025(3) 0.015(3) -0.004(2) -0.005(2) -0.011(2)
C421 0.007(2) 0.013(3) 0.027(3) 0.000(2) -0.005(2) -0.004(2)
C422 0.029(3) 0.016(3) 0.021(3) 0.001(2) -0.001(2) -0.012(2)
C423 0.026(3) 0.024(3) 0.028(3) -0.002(2) -0.012(2) -0.012(3)
C424 0.019(3) 0.020(3) 0.040(4) 0.003(3) -0.010(2) -0.011(2)
C425 0.025(3) 0.020(3) 0.034(4) 0.009(3) -0.005(3) -0.012(3)
C426 0.015(3) 0.027(3) 0.016(3) 0.002(2) -0.009(2) -0.010(2)
C431 0.017(3) 0.016(3) 0.013(3) 0.003(2) -0.001(2) -0.010(2)
C432 0.025(3) 0.019(3) 0.020(3) -0.002(2) -0.002(2) -0.011(2)
C433 0.026(3) 0.031(3) 0.022(3) 0.003(3) -0.015(2) -0.013(3)
C434 0.039(4) 0.025(3) 0.011(3) 0.003(2) -0.008(2) -0.017(3)
C435 0.028(3) 0.024(3) 0.018(3) -0.001(2) 0.002(2) -0.011(3)
C436 0.017(3) 0.022(3) 0.022(3) -0.001(2) -0.001(2) -0.013(2)
C1 0.017(3) 0.056(3) 0.028(3) 0.009(3) 0.002(2) -0.016(3)
O1 0.015(2) 0.056(3) 0.033(3) 0.026(2) 0.0046(17) 0.001(2)
O2 0.039(2) 0.032(2) 0.017(2) 0.0026(17) -0.0031(18) -0.014(2)
O3 0.038(3) 0.101(4) 0.016(2) -0.017(3) 0.003(2) -0.006(3)
O4 0.040(3) 0.093(5) 0.038(3) 0.002(3) 0.001(2) -0.018(3)

loop_
_atom_type_symbol
_atom_type_description
_atom_type_scat_dispersion_real
_atom_type_scat_dispersion_imag
_atom_type_scat_source
C C 0.0033 0.0016 'International Tables Vol C Tables 4.2.6.8 and 6.1.1.4'
H H 0 0 'International Tables Vol C Tables 4.2.6.8 and 6.1.1.4'
O O 0.0106 0.006 'International Tables Vol C Tables 4.2.6.8 and 6.1.1.4'
P P 0.1023 0.0942 'International Tables Vol C Tables 4.2.6.8 and 6.1.1.4'
Ag Ag -0.8971 1.1015 'International Tables Vol C Tables 4.2.6.8 and 6.1.1.4'

loop_
_exptl_crystal_face_index_h
_exptl_crystal_face_index_k
_exptl_crystal_face_index_l
_exptl_crystal_face_perp_dist
0 1 2 0.0432
0 -1 -2 0.0323
-13 8 18 0.0506
-1 0 -1 0.0341
1 0 1 0.0382
0 0 -2 0.0344
0 0 2 0.0257
0 1 0 0.0806
0 -1 0 0.0561
2 -27 11 0.0605

loop_
_geom_angle_atom_site_label_1
_geom_angle_atom_site_label_2
_geom_angle_atom_site_label_3
_geom_angle
_geom_angle_site_symmetry_1
_geom_angle_site_symmetry_3
_geom_angle_publ_flag
O2 Ag1 P2 126.33(11) . . ?
O2 Ag1 O1 54.32(14) . . ?
P2 Ag1 O1 106.82(12) . . ?
O2 Ag1 P1 103.72(11) . . ?
P2 Ag1 P1 125.15(5) . . ?
O1 Ag1 P1 121.16(12) . . ?
O1 Ag2 P3 129.02(11) . . ?
O1 Ag2 P4 106.39(11) . . ?
P3 Ag2 P4 124.09(5) . . ?
C121 P1 C111 102.9(3) . . ?
C121 P1 C131 103.8(2) . . ?
C111 P1 C131 104.6(3) . . ?
C121 P1 Ag1 111.21(18) . . ?
C111 P1 Ag1 117.93(19) . . ?
C131 P1 Ag1 114.79(17) . . ?
C112 C111 C116 118.6(6) . . ?
C112 C111 P1 116.4(4) . . ?
C116 C111 P1 125.0(5) . . ?
C111 C112 C113 121.4(6) . . ?
C111 C112 H112 119.3 . . ?
C113 C112 H112 119.3 . . ?
C114 C113 C112 117.4(7) . . ?
C114 C113 H113 121.3 . . ?
C112 C113 H113 121.3 . . ?
C115 C114 C113 120.9(6) . . ?
C115 C114 H114 119.5 . . ?
C113 C114 H114 119.5 . . ?
C114 C115 C116 120.8(6) . . ?
C114 C115 H115 119.6 . . ?
C116 C115 H115 119.6 . . ?
C111 C116 C115 120.7(6) . . ?
C111 C116 H116 119.7 . . ?
C115 C116 H116 119.7 . . ?
C126 C121 C122 116.2(5) . . ?
C126 C121 P1 124.5(4) . . ?
C122 C121 P1 119.1(4) . . ?
C123 C122 C121 121.5(5) . . ?
C123 C122 H122 119.3 . . ?
C121 C122 H122 119.3 . . ?
C124 C123 C122 121.0(6) . . ?
C124 C123 H123 119.5 . . ?
C122 C123 H123 119.5 . . ?
C123 C124 C125 118.4(6) . . ?
C123 C124 H124 120.8 . . ?
C125 C124 H124 120.8 . . ?
C126 C125 C124 121.2(5) . . ?
C126 C125 H125 119.4 . . ?
C124 C125 H125 119.4 . . ?
C125 C126 C121 121.7(5) . . ?
C125 C126 H126 119.1 . . ?
C121 C126 H126 119.1 . . ?
C136 C131 C132 118.6(5) . . ?
C136 C131 P1 118.3(4) . . ?
C132 C131 P1 123.1(4) . . ?
C133 C132 C131 121.1(6) . . ?
C133 C132 H132 119.4 . . ?
C131 C132 H132 119.4 . . ?
C132 C133 C134 119.7(5) . . ?
C132 C133 H133 120.2 . . ?
C134 C133 H133 120.2 . . ?
C135 C134 C133 119.9(5) . . ?
C135 C134 H134 120 . . ?
C133 C134 H134 120 . . ?
C134 C135 C136 120.2(5) . . ?
C134 C135 H135 119.9 . . ?
C136 C135 H135 119.9 . . ?
C131 C136 C135 120.4(5) . . ?
C131 C136 H136 119.8 . . ?
C135 C136 H136 119.8 . . ?
C211 P2 C221 104.3(3) . . ?
C211 P2 C231 104.5(3) . . ?
C221 P2 C231 104.8(3) . . ?
C211 P2 Ag1 116.73(18) . . ?
C221 P2 Ag1 111.87(18) . . ?
C231 P2 Ag1 113.5(2) . . ?
C216 C211 C212 117.6(6) . . ?
C216 C211 P2 124.4(4) . . ?
C212 C211 P2 117.9(5) . . ?
C213 C212 C211 122.4(6) . . ?
C213 C212 H212 118.8 . . ?
C211 C212 H212 118.8 . . ?
C212 C213 C214 118.6(5) . . ?
C212 C213 H213 120.7 . . ?
C214 C213 H213 120.7 . . ?
C213 C214 C215 120.3(6) . . ?
C213 C214 H214 119.9 . . ?
C215 C214 H214 119.9 . . ?
C216 C215 C214 119.7(6) . . ?
C216 C215 H215 120.1 . . ?
C214 C215 H215 120.1 . . ?
C215 C216 C211 121.3(6) . . ?
C215 C216 H216 119.3 . . ?
C211 C216 H216 119.3 . . ?
C226 C221 C222 119.2(6) . . ?
C226 C221 P2 119.1(4) . . ?
C222 C221 P2 121.4(5) . . ?
C223 C222 C221 118.9(5) . . ?
C223 C222 H222 120.6 . . ?
C221 C222 H222 120.6 . . ?
C224 C223 C222 120.9(6) . . ?
C224 C223 H223 119.5 . . ?
C222 C223 H223 119.5 . . ?
C223 C224 C225 120.1(6) . . ?
C223 C224 H224 119.9 . . ?
C225 C224 H224 119.9 . . ?
C226 C225 C224 119.8(6) . . ?
C226 C225 H225 120.1 . . ?
C224 C225 H225 120.1 . . ?
C225 C226 C221 121.0(6) . . ?
C225 C226 H226 119.5 . . ?
C221 C226 H226 119.5 . . ?
C236 C231 C232 120.5(5) . . ?
C236 C231 P2 116.6(4) . . ?
C232 C231 P2 122.8(5) . . ?
C231 C232 C233 119.0(7) . . ?
C231 C232 H232 120.5 . . ?
C233 C232 H232 120.5 . . ?
C234 C233 C232 119.6(6) . . ?
C234 C233 H233 120.2 . . ?
C232 C233 H233 120.2 . . ?
C235 C234 C233 120.8(6) . . ?
C235 C234 H234 119.6 . . ?
C233 C234 H234 119.6 . . ?
C234 C235 C236 120.1(7) . . ?
C234 C235 H235 119.9 . . ?
C236 C235 H235 119.9 . . ?
C231 C236 C235 119.9(6) . . ?
C231 C236 H236 120 . . ?
C235 C236 H236 120 . . ?
C321 P3 C311 103.4(2) . . ?
C321 P3 C331 103.1(2) . . ?
C311 P3 C331 104.2(2) . . ?
C321 P3 Ag2 109.48(17) . . ?
C311 P3 Ag2 120.42(17) . . ?
C331 P3 Ag2 114.41(17) . . ?
C312 C311 C316 118.5(5) . . ?
C312 C311 P3 122.9(4) . . ?
C316 C311 P3 118.6(4) . . ?
C311 C312 C313 120.3(5) . . ?
C311 C312 H312 119.8 . . ?
C313 C312 H312 119.8 . . ?
C314 C313 C312 120.2(5) . . ?
C314 C313 H313 119.9 . . ?
C312 C313 H313 119.9 . . ?
C315 C314 C313 119.7(6) . . ?
C315 C314 H314 120.2 . . ?
C313 C314 H314 120.2 . . ?
C314 C315 C316 120.5(6) . . ?
C314 C315 H315 119.8 . . ?
C316 C315 H315 119.8 . . ?
C315 C316 C311 120.7(6) . . ?
C315 C316 H316 119.7 . . ?
C311 C316 H316 119.7 . . ?
C322 C321 C326 116.4(5) . . ?
C322 C321 P3 124.3(4) . . ?
C326 C321 P3 119.3(4) . . ?
C323 C322 C321 121.8(5) . . ?
C323 C322 H322 119.1 . . ?
C321 C322 H322 119.1 . . ?
C322 C323 C324 120.5(5) . . ?
C322 C323 H323 119.7 . . ?
C324 C323 H323 119.7 . . ?
C325 C324 C323 119.0(5) . . ?
C325 C324 H324 120.5 . . ?
C323 C324 H324 120.5 . . ?
C326 C325 C324 120.5(6) . . ?
C326 C325 H325 119.8 . . ?
C324 C325 H325 119.8 . . ?
C325 C326 C321 121.8(5) . . ?
C325 C326 H326 119.1 . . ?
C321 C326 H326 119.1 . . ?
C332 C331 C336 117.6(5) . . ?
C332 C331 P3 119.7(4) . . ?
C336 C331 P3 122.7(4) . . ?
C333 C332 C331 122.1(5) . . ?
C333 C332 H332 119 . . ?
C331 C332 H332 119 . . ?
C332 C333 C334 119.7(5) . . ?
C332 C333 H333 120.1 . . ?
C334 C333 H333 120.1 . . ?
C335 C334 C333 120.1(5) . . ?
C335 C334 H334 120 . . ?
C333 C334 H334 120 . . ?
C334 C335 C336 120.4(5) . . ?
C334 C335 H335 119.8 . . ?
C336 C335 H335 119.8 . . ?
C335 C336 C331 120.1(5) . . ?
C335 C336 H336 119.9 . . ?
C331 C336 H336 119.9 . . ?
C411 P4 C431 104.5(2) . . ?
C411 P4 C421 104.3(2) . . ?
C431 P4 C421 104.3(2) . . ?
C411 P4 Ag2 115.91(18) . . ?
C431 P4 Ag2 116.59(17) . . ?
C421 P4 Ag2 109.99(17) . . ?
C416 C411 C412 120.5(5) . . ?
C416 C411 P4 121.6(4) . . ?
C412 C411 P4 118.0(4) . . ?
C413 C412 C411 118.0(5) . . ?
C413 C412 H412 121 . . ?
C411 C412 H412 121 . . ?
C414 C413 C412 121.0(5) . . ?
C414 C413 H413 119.5 . . ?
C412 C413 H413 119.5 . . ?
C413 C414 C415 120.6(5) . . ?
C413 C414 H414 119.7 . . ?
C415 C414 H414 119.7 . . ?
C416 C415 C414 119.5(6) . . ?
C416 C415 H415 120.2 . . ?
C414 C415 H415 120.2 . . ?
C415 C416 C411 120.3(5) . . ?
C415 C416 H416 119.8 . . ?
C411 C416 H416 119.8 . . ?
C422 C421 C426 118.3(5) . . ?
C422 C421 P4 118.8(4) . . ?
C426 C421 P4 122.8(4) . . ?
C423 C422 C421 122.1(5) . . ?
C423 C422 H422 119 . . ?
C421 C422 H422 119 . . ?
C422 C423 C424 118.6(6) . . ?
C422 C423 H423 120.7 . . ?
C424 C423 H423 120.7 . . ?
C423 C424 C425 121.0(6) . . ?
C423 C424 H424 119.5 . . ?
C425 C424 H424 119.5 . . ?
C426 C425 C424 119.6(5) . . ?
C426 C425 H425 120.2 . . ?
C424 C425 H425 120.2 . . ?
C425 C426 C421 120.5(5) . . ?
C425 C426 H426 119.8 . . ?
C421 C426 H426 119.8 . . ?
C432 C431 C436 118.3(5) . . ?
C432 C431 P4 123.7(4) . . ?
C436 C431 P4 117.8(4) . . ?
C431 C432 C433 120.9(5) . . ?
C431 C432 H432 119.6 . . ?
C433 C432 H432 119.6 . . ?
C434 C433 C432 120.1(5) . . ?
C434 C433 H433 119.9 . . ?
C432 C433 H433 119.9 . . ?
C433 C434 C435 120.1(5) . . ?
C433 C434 H434 120 . . ?
C435 C434 H434 120 . . ?
C436 C435 C434 119.5(5) . . ?
C436 C435 H435 120.3 . . ?
C434 C435 H435 120.3 . . ?
C435 C436 C431 121.1(5) . . ?
C435 C436 H436 119.5 . . ?
C431 C436 H436 119.5 . . ?
O3 C1 O2 123.5(6) . . ?
O3 C1 O1 120.4(6) . . ?
O2 C1 O1 116.1(6) . . ?
C1 O1 Ag2 105.8(3) . . ?
C1 O1 Ag1 92.0(3) . . ?
Ag2 O1 Ag1 151.9(2) . . ?
C1 O2 Ag1 95.8(4) . . ?

loop_
_geom_bond_atom_site_label_1
_geom_bond_atom_site_label_2
_geom_bond_distance
_geom_bond_site_symmetry_2
_geom_bond_publ_flag
Ag1 O2 2.376(4) . ?
Ag1 P2 2.4261(15) . ?
Ag1 O1 2.438(4) . ?
Ag1 P1 2.4379(13) . ?
Ag2 O1 2.232(4) . ?
Ag2 P3 2.4338(13) . ?
Ag2 P4 2.4548(14) . ?
P1 C121 1.802(6) . ?
P1 C111 1.810(6) . ?
P1 C131 1.815(6) . ?
C111 C112 1.365(8) . ?
C111 C116 1.372(8) . ?
C112 C113 1.445(10) . ?
C112 H112 0.95 . ?
C113 C114 1.366(9) . ?
C113 H113 0.95 . ?
C114 C115 1.363(9) . ?
C114 H114 0.95 . ?
C115 C116 1.392(8) . ?
C115 H115 0.95 . ?
C116 H116 0.95 . ?
C121 C126 1.394(7) . ?
C121 C122 1.426(8) . ?
C122 C123 1.370(8) . ?
C122 H122 0.95 . ?
C123 C124 1.367(8) . ?
C123 H123 0.95 . ?
C124 C125 1.402(8) . ?
C124 H124 0.95 . ?
C125 C126 1.360(8) . ?
C125 H125 0.95 . ?
C126 H126 0.95 . ?
C131 C136 1.383(8) . ?
C131 C132 1.395(8) . ?
C132 C133 1.373(8) . ?
C132 H132 0.95 . ?
C133 C134 1.391(8) . ?
C133 H133 0.95 . ?
C134 C135 1.370(8) . ?
C134 H134 0.95 . ?
C135 C136 1.394(8) . ?
C135 H135 0.95 . ?
C136 H136 0.95 . ?
P2 C211 1.806(6) . ?
P2 C221 1.828(6) . ?
P2 C231 1.830(5) . ?
C211 C216 1.386(8) . ?
C211 C212 1.394(7) . ?
C212 C213 1.367(8) . ?
C212 H212 0.95 . ?
C213 C214 1.383(9) . ?
C213 H213 0.95 . ?
C214 C215 1.397(9) . ?
C214 H214 0.95 . ?
C215 C216 1.362(8) . ?
C215 H215 0.95 . ?
C216 H216 0.95 . ?
C221 C226 1.386(8) . ?
C221 C222 1.415(8) . ?
C222 C223 1.391(8) . ?
C222 H222 0.95 . ?
C223 C224 1.365(8) . ?
C223 H223 0.95 . ?
C224 C225 1.398(8) . ?
C224 H224 0.95 . ?
C225 C226 1.368(8) . ?
C225 H225 0.95 . ?
C226 H226 0.95 . ?
C231 C236 1.379(8) . ?
C231 C232 1.381(8) . ?
C232 C233 1.405(9) . ?
C232 H232 0.95 . ?
C233 C234 1.388(11) . ?
C233 H233 0.95 . ?
C234 C235 1.353(11) . ?
C234 H234 0.95 . ?
C235 C236 1.393(8) . ?
C235 H235 0.95 . ?
C236 H236 0.95 . ?
P3 C321 1.808(5) . ?
P3 C311 1.812(6) . ?
P3 C331 1.820(5) . ?
C311 C312 1.375(7) . ?
C311 C316 1.382(8) . ?
C312 C313 1.396(8) . ?
C312 H312 0.95 . ?
C313 C314 1.365(8) . ?
C313 H313 0.95 . ?
C314 C315 1.364(9) . ?
C314 H314 0.95 . ?
C315 C316 1.381(9) . ?
C315 H315 0.95 . ?
C316 H316 0.95 . ?
C321 C322 1.398(7) . ?
C321 C326 1.413(8) . ?
C322 C323 1.371(8) . ?
C322 H322 0.95 . ?
C323 C324 1.392(8) . ?
C323 H323 0.95 . ?
C324 C325 1.378(8) . ?
C324 H324 0.95 . ?
C325 C326 1.373(8) . ?
C325 H325 0.95 . ?
C326 H326 0.95 . ?
C331 C332 1.382(7) . ?
C331 C336 1.409(7) . ?
C332 C333 1.372(7) . ?
C332 H332 0.95 . ?
C333 C334 1.379(8) . ?
C333 H333 0.95 . ?
C334 C335 1.372(8) . ?
C334 H334 0.95 . ?
C335 C336 1.388(8) . ?
C335 H335 0.95 . ?
C336 H336 0.95 . ?
P4 C411 1.815(5) . ?
P4 C431 1.820(5) . ?
P4 C421 1.821(5) . ?
C411 C416 1.390(7) . ?
C411 C412 1.408(7) . ?
C412 C413 1.394(7) . ?
C412 H412 0.95 . ?
C413 C414 1.378(9) . ?
C413 H413 0.95 . ?
C414 C415 1.385(8) . ?
C414 H414 0.95 . ?
C415 C416 1.381(7) . ?
C415 H415 0.95 . ?
C416 H416 0.95 . ?
C421 C422 1.387(8) . ?
C421 C426 1.400(7) . ?
C422 C423 1.378(8) . ?
C422 H422 0.95 . ?
C423 C424 1.386(8) . ?
C423 H423 0.95 . ?
C424 C425 1.386(8) . ?
C424 H424 0.95 . ?
C425 C426 1.384(8) . ?
C425 H425 0.95 . ?
C426 H426 0.95 . ?
C431 C432 1.375(8) . ?
C431 C436 1.410(7) . ?
C432 C433 1.388(7) . ?
C432 H432 0.95 . ?
C433 C434 1.382(8) . ?
C433 H433 0.95 . ?
C434 C435 1.386(8) . ?
C434 H434 0.95 . ?
C435 C436 1.377(7) . ?
C435 H435 0.95 . ?
C436 H436 0.95 . ?
C1 O3 1.231(8) . ?
C1 O2 1.277(7) . ?
C1 O1 1.314(7) . ?
O5 O6 1.36(2) . ?
